data_4320057
loop_
_publ_author_name
'Montserrat Rodr\'iguez'
'Isabel Romero'
'Antoni Llobet'
'Alain Deronzier'
'Margret Biner'
'Teodor Parella'
'Helen Stoeckli-Evans'

_publ_section_title
;
 Synthesis, Structure, and Redox and Catalytic Properties of a New Family
 of Ruthenium Complexes Containing the Tridentate bpea Ligand
;
_journal_name_full 'Inorganic Chemistry'
_journal_page_first 4150
_journal_page_last 4156
_journal_paper_doi 10.1021/ic010064q
_journal_volume 40
_journal_year 2001
_chemical_formula_sum 'C24 H26 F12 N5 O P2 Ru'
_chemical_formula_weight 791.51
_chemical_name_systematic
;
  ?
;
_space_group_IT_number 11
_symmetry_cell_setting monoclinic
_symmetry_space_group_name_Hall '-P 2yb'
_symmetry_space_group_name_H-M 'P 1 21/m 1'
_atom_sites_solution_hydrogens difmap
_atom_sites_solution_primary direct
_atom_sites_solution_secondary difmap
_audit_creation_method SHELXL-97
_cell_angle_alpha 90.00
_cell_angle_beta 107.549(8)
_cell_angle_gamma 90.00
_cell_formula_units_Z 2
_cell_length_a 7.9298(6)
_cell_length_b 18.0226(19)
_cell_length_c 10.6911(8)
_cell_measurement_reflns_used 5000
_cell_measurement_temperature 223(2)
_cell_measurement_theta_max 25.81
_cell_measurement_theta_min 2.26
_cell_volume 1456.8(2)
_computing_cell_refinement 'CELL (Stoe & Cie GmbH, Darmstadt, 1997)'
_computing_data_collection 'EXPOSE (Stoe & Cie GmbH, Darmstadt, 1997)'
_computing_data_reduction 'INTEGRATE (Stoe & Cie GmbH, Darmstadt, 1997)'
_computing_molecular_graphics 'PLATON/PLUTON (Spek, 1990)'
_computing_publication_material 'SHELXL-97 (Sheldrick, 1997)'
_computing_structure_refinement 'SHELXL-97 (Sheldrick, 1997)'
_computing_structure_solution 'SIR-97 (Cascarano et al., 1996)'
_diffrn_ambient_temperature 223(2)
_diffrn_detector_area_resol_mean 0.81\%A
_diffrn_measured_fraction_theta_full 0.939
_diffrn_measured_fraction_theta_max 0.939
_diffrn_measurement_device_type 'STOE Image Plate Diffraction System'
_diffrn_measurement_method 'phi rotation scans'
_diffrn_radiation_monochromator graphite
_diffrn_radiation_source 'fine-focus sealed tube'
_diffrn_radiation_type MoK\a
_diffrn_radiation_wavelength 0.71073
_diffrn_reflns_av_R_equivalents 0.0417
_diffrn_reflns_av_sigmaI/netI 0.0340
_diffrn_reflns_limit_h_max 9
_diffrn_reflns_limit_h_min -9
_diffrn_reflns_limit_k_max 22
_diffrn_reflns_limit_k_min -22
_diffrn_reflns_limit_l_max 12
_diffrn_reflns_limit_l_min -13
_diffrn_reflns_number 10939
_diffrn_reflns_theta_full 25.82
_diffrn_reflns_theta_max 25.82
_diffrn_reflns_theta_min 2.26
_exptl_absorpt_coefficient_mu 0.755
_exptl_absorpt_correction_type none
_exptl_crystal_colour red
_exptl_crystal_density_diffrn 1.804
_exptl_crystal_density_meas ?
_exptl_crystal_density_method 'not measured'
_exptl_crystal_description rod
_exptl_crystal_F_000 790
_exptl_crystal_size_max 0.70
_exptl_crystal_size_mid 0.10
_exptl_crystal_size_min 0.08
_refine_diff_density_max 0.431
_refine_diff_density_min -0.495
_refine_diff_density_rms 0.062
_refine_ls_extinction_method none
_refine_ls_goodness_of_fit_ref 1.001
_refine_ls_hydrogen_treatment 'isootrpic or fixed'
_refine_ls_matrix_type full
_refine_ls_number_parameters 262
_refine_ls_number_reflns 2726
_refine_ls_number_restraints 0
_refine_ls_restrained_S_all 1.001
_refine_ls_R_factor_all 0.0322
_refine_ls_R_factor_gt 0.0261
_refine_ls_shift/su_max 0.000
_refine_ls_shift/su_mean 0.000
_refine_ls_structure_factor_coef Fsqd
_refine_ls_weighting_details 'w=1/[\s^2^(Fo^2^)+(0.0403P)^2^] where P=(Fo^2^+2Fc^2^)/3'
_refine_ls_weighting_scheme calc
_refine_ls_wR_factor_gt 0.0611
_refine_ls_wR_factor_ref 0.0623
_reflns_number_gt 2351
_reflns_number_total 2726
_reflns_threshold_expression >2sigma(I)
_cod_data_source_file ic010064q.cif
_cod_data_source_block rubpea
_cod_depositor_comments
;
The following automatic conversions were performed:

'_exptl_crystal_density_meas' value 'none' was changed to '?' - the
value is perceived as not measured.

Automatic conversion script
Id: cif_fix_values 3008 2015-01-20 13:52:24Z robertas 

The following automatic conversions were performed:

'_refine_ls_weighting_scheme' value 'calc
w=1/[\s^2^(Fo^2^)+(0.0403P)^2^] where P=(Fo^2^+2Fc^2^)/3' was changed
to 'calc'. New tag '_refine_ls_weighting_details' was created. The
value of the new tag was set to 'w=1/[\s^2^(Fo^2^)+(0.0403P)^2^]
where P=(Fo^2^+2Fc^2^)/3'.

Automatic conversion script
Id: cif_fix_values 3143 2015-03-26 13:38:13Z robertas 
;
_cod_database_code 4320057

loop_
_symmetry_equiv_pos_as_xyz
'x, y, z'
'-x, y+1/2, -z'
'-x, -y, -z'
'x, -y-1/2, z'

loop_
_atom_site_label
_atom_site_type_symbol
_atom_site_fract_x
_atom_site_fract_y
_atom_site_fract_z
_atom_site_U_iso_or_equiv
_atom_site_adp_type
_atom_site_occupancy
_atom_site_calc_flag
_atom_site_refinement_flags
_atom_site_disorder_assembly
_atom_site_disorder_group
Ru1 Ru 0.54523(4) 0.2500 0.11918(2) 0.01670(9) Uani 1 d S . .
O1 O 0.6238(4) 0.2500 -0.0592(2) 0.0277(5) Uani 1 d S . .
H1 H 0.582(5) 0.2838(16) -0.103(3) 0.050(10) Uiso 1 d . . .
N1 N 0.3459(3) 0.32250(9) 0.02723(17) 0.0200(4) Uani 1 d . . .
N2 N 0.4950(4) 0.2500 0.3020(2) 0.0192(5) Uani 1 d S . .
N3 N 0.7351(3) 0.32682(9) 0.21274(17) 0.0204(4) Uani 1 d . . .
C1 C 0.1963(3) 0.29110(11) -0.0512(2) 0.0221(5) Uani 1 d . . .
C2 C 0.0540(4) 0.33327(14) -0.1227(3) 0.0322(6) Uani 1 d . . .
H2 H -0.052(4) 0.3100(15) -0.178(3) 0.033(7) Uiso 1 d . . .
C3 C 0.0653(4) 0.41002(14) -0.1138(3) 0.0364(6) Uani 1 d . . .
H3 H -0.028(5) 0.4395(17) -0.162(3) 0.048(8) Uiso 1 d . . .
C4 C 0.2154(4) 0.44184(13) -0.0337(2) 0.0310(6) Uani 1 d . . .
H4 H 0.231(4) 0.4947(16) -0.022(3) 0.037(7) Uiso 1 d . . .
C5 C 0.3537(4) 0.39766(12) 0.0350(2) 0.0250(5) Uani 1 d . . .
H5 H 0.458(4) 0.4191(15) 0.091(3) 0.036(8) Uiso 1 d . . .
C6 C 0.8642(3) 0.35423(12) 0.1683(2) 0.0260(5) Uani 1 d . . .
H6 H 0.859(4) 0.3413(14) 0.082(3) 0.030(7) Uiso 1 d . . .
C7 C 0.9959(4) 0.39953(13) 0.2439(3) 0.0323(6) Uani 1 d . . .
H7 H 1.078(4) 0.4179(16) 0.209(3) 0.041(8) Uiso 1 d . . .
C8 C 0.9987(4) 0.41660(14) 0.3708(3) 0.0382(7) Uani 1 d . . .
H8 H 1.095(5) 0.4494(17) 0.424(3) 0.049(9) Uiso 1 d . . .
C9 C 0.8675(4) 0.38814(14) 0.4167(3) 0.0347(6) Uani 1 d . . .
H9 H 0.871(4) 0.3966(16) 0.501(3) 0.040(8) Uiso 1 d . . .
C10 C 0.7365(3) 0.34452(12) 0.3358(2) 0.0263(5) Uani 1 d . . .
C11 C 0.5787(4) 0.31920(14) 0.3732(3) 0.0334(6) Uani 1 d . . .
H11A H 0.480(4) 0.3585(16) 0.351(3) 0.041(8) Uiso 1 d . . .
H11B H 0.610(4) 0.3129(15) 0.466(3) 0.039(8) Uiso 1 d . . .
C12 C 0.3031(5) 0.2500 0.2920(3) 0.0281(7) Uani 1 d S . .
H12A H 0.2496 0.2085 0.2390 0.050 Uiso 0.50 d P . .
C13 C 0.2620(6) 0.2500 0.4219(4) 0.0342(8) Uani 1 d S . .
H13B H 0.309(4) 0.2932(15) 0.473(3) 0.044(8) Uiso 1 d . . .
H13A H 0.124(8) 0.2500 0.400(5) 0.062(15) Uiso 1 d S . .
P1 P 0.52606(10) 0.42041(3) -0.28521(6) 0.03066(17) Uani 1 d . . .
F1 F 0.6289(3) 0.40840(9) -0.13086(14) 0.0492(5) Uani 1 d . . .
F2 F 0.6549(3) 0.36040(12) -0.31668(17) 0.0681(6) Uani 1 d . . .
F3 F 0.6605(3) 0.48489(11) -0.28839(18) 0.0659(6) Uani 1 d . . .
F4 F 0.4276(2) 0.42936(9) -0.43651(15) 0.0497(4) Uani 1 d . . .
F5 F 0.4012(3) 0.47936(10) -0.24845(19) 0.0623(5) Uani 1 d . . .
F6 F 0.3958(3) 0.35525(10) -0.27429(19) 0.0648(6) Uani 1 d . . .

loop_
_atom_site_aniso_label
_atom_site_aniso_U_11
_atom_site_aniso_U_22
_atom_site_aniso_U_33
_atom_site_aniso_U_23
_atom_site_aniso_U_13
_atom_site_aniso_U_12
Ru1 0.01762(16) 0.01414(12) 0.01778(13) 0.000 0.00448(9) 0.000
O1 0.0386(17) 0.0232(12) 0.0236(12) 0.000 0.0131(11) 0.000
N1 0.0224(12) 0.0162(8) 0.0218(9) -0.0004(7) 0.0074(8) 0.0005(7)
N2 0.0219(17) 0.0191(12) 0.0175(12) 0.000 0.0074(11) 0.000
N3 0.0197(12) 0.0171(8) 0.0231(9) 0.0011(7) 0.0045(8) 0.0011(7)
C1 0.0234(15) 0.0180(11) 0.0245(11) 0.0014(8) 0.0066(10) 0.0007(9)
C2 0.0240(17) 0.0316(13) 0.0371(13) 0.0025(10) 0.0031(11) 0.0023(10)
C3 0.0315(18) 0.0300(13) 0.0449(15) 0.0092(11) 0.0075(12) 0.0120(11)
C4 0.0361(17) 0.0187(11) 0.0386(14) 0.0016(9) 0.0120(11) 0.0031(10)
C5 0.0304(16) 0.0179(10) 0.0270(11) -0.0003(9) 0.0089(10) 0.0014(9)
C6 0.0243(15) 0.0200(10) 0.0346(13) 0.0040(9) 0.0100(10) 0.0008(9)
C7 0.0214(16) 0.0216(11) 0.0533(16) 0.0040(11) 0.0104(12) -0.0021(10)
C8 0.0271(18) 0.0283(13) 0.0510(17) -0.0065(11) -0.0005(12) -0.0053(10)
C9 0.0339(18) 0.0347(13) 0.0324(14) -0.0101(11) 0.0052(11) -0.0066(11)
C10 0.0255(15) 0.0234(11) 0.0279(12) -0.0032(9) 0.0047(10) -0.0009(9)
C11 0.0358(18) 0.0379(14) 0.0294(13) -0.0109(11) 0.0142(12) -0.0101(12)
C12 0.023(2) 0.0349(18) 0.0292(17) 0.000 0.0129(14) 0.000
C13 0.036(3) 0.036(2) 0.037(2) 0.000 0.0200(18) 0.000
P1 0.0352(5) 0.0291(3) 0.0259(3) 0.0008(2) 0.0065(3) -0.0028(3)
F1 0.0706(14) 0.0471(9) 0.0244(8) 0.0023(6) 0.0060(7) -0.0002(8)
F2 0.0663(15) 0.0905(15) 0.0413(10) -0.0117(9) 0.0067(9) 0.0360(11)
F3 0.0615(15) 0.0748(13) 0.0521(10) 0.0170(9) 0.0030(9) -0.0353(11)
F4 0.0472(12) 0.0592(10) 0.0325(8) 0.0048(7) -0.0032(7) -0.0017(8)
F5 0.0660(15) 0.0520(11) 0.0670(12) -0.0078(9) 0.0169(10) 0.0171(9)
F6 0.0770(16) 0.0511(10) 0.0655(12) -0.0017(9) 0.0200(11) -0.0331(10)

loop_
_atom_type_symbol
_atom_type_description
_atom_type_scat_dispersion_real
_atom_type_scat_dispersion_imag
_atom_type_scat_source
C C 0.0033 0.0016 'International Tables Vol C Tables 4.2.6.8 and 6.1.1.4'
H H 0.0000 0.0000 'International Tables Vol C Tables 4.2.6.8 and 6.1.1.4'
F F 0.0171 0.0103 'International Tables Vol C Tables 4.2.6.8 and 6.1.1.4'
N N 0.0061 0.0033 'International Tables Vol C Tables 4.2.6.8 and 6.1.1.4'
O O 0.0106 0.0060 'International Tables Vol C Tables 4.2.6.8 and 6.1.1.4'
P P 0.1023 0.0942 'International Tables Vol C Tables 4.2.6.8 and 6.1.1.4'
Ru Ru -1.2594 0.8363 'International Tables Vol C Tables 4.2.6.8 and 6.1.1.4'

loop_
_geom_angle_atom_site_label_1
_geom_angle_atom_site_label_2
_geom_angle_atom_site_label_3
_geom_angle
_geom_angle_site_symmetry_1
_geom_angle_site_symmetry_3
_geom_angle_publ_flag
N1 Ru1 N1 78.83(10) 4_565 . ?
N1 Ru1 N3 176.89(7) 4_565 . ?
N1 Ru1 N3 98.53(7) . . ?
N1 Ru1 N3 98.53(7) 4_565 4_565 ?
N1 Ru1 N3 176.89(7) . 4_565 ?
N3 Ru1 N3 84.05(10) . 4_565 ?
N1 Ru1 N2 96.33(8) 4_565 . ?
N1 Ru1 N2 96.33(8) . . ?
N3 Ru1 N2 82.26(7) . . ?
N3 Ru1 N2 82.26(7) 4_565 . ?
N1 Ru1 O1 87.88(8) 4_565 . ?
N1 Ru1 O1 87.88(8) . . ?
N3 Ru1 O1 93.71(7) . . ?
N3 Ru1 O1 93.71(7) 4_565 . ?
N2 Ru1 O1 174.55(11) . . ?
C1 N1 C5 118.05(19) . . ?
C1 N1 Ru1 115.73(13) . . ?
C5 N1 Ru1 126.18(16) . . ?
C12 N2 C11 108.70(17) . . ?
C12 N2 C11 108.70(17) . 4_565 ?
C11 N2 C11 111.7(3) . 4_565 ?
C12 N2 Ru1 114.00(19) . . ?
C11 N2 Ru1 106.89(14) . . ?
C11 N2 Ru1 106.89(14) 4_565 . ?
C6 N3 C10 118.3(2) . . ?
C6 N3 Ru1 126.54(15) . . ?
C10 N3 Ru1 114.84(15) . . ?
N1 C1 C2 121.95(19) . . ?
N1 C1 C1 114.72(11) . 4_565 ?
C2 C1 C1 123.31(14) . 4_565 ?
C1 C2 C3 119.0(2) . . ?
C4 C3 C2 119.2(2) . . ?
C3 C4 C5 119.7(2) . . ?
N1 C5 C4 122.1(2) . . ?
N3 C6 C7 122.1(2) . . ?
C6 C7 C8 119.5(2) . . ?
C9 C8 C7 118.4(2) . . ?
C8 C9 C10 119.8(2) . . ?
N3 C10 C9 121.9(2) . . ?
N3 C10 C11 115.3(2) . . ?
C9 C10 C11 122.6(2) . . ?
C10 C11 N2 113.2(2) . . ?
N2 C12 C13 115.4(3) . . ?
F4 P1 F5 91.89(11) . . ?
F4 P1 F3 91.78(10) . . ?
F5 P1 F3 89.32(12) . . ?
F4 P1 F6 91.11(10) . . ?
F5 P1 F6 90.51(12) . . ?
F3 P1 F6 177.11(11) . . ?
F4 P1 F2 90.19(10) . . ?
F5 P1 F2 177.91(11) . . ?
F3 P1 F2 90.85(14) . . ?
F6 P1 F2 89.21(13) . . ?
F4 P1 F1 178.07(10) . . ?
F5 P1 F1 89.83(10) . . ?
F3 P1 F1 89.11(10) . . ?
F6 P1 F1 88.00(10) . . ?
F2 P1 F1 88.08(10) . . ?

loop_
_geom_bond_atom_site_label_1
_geom_bond_atom_site_label_2
_geom_bond_distance
_geom_bond_site_symmetry_2
_geom_bond_publ_flag
Ru1 N1 2.0578(19) 4_565 ?
Ru1 N1 2.0578(19) . ?
Ru1 N3 2.0680(19) . ?
Ru1 N3 2.0680(19) 4_565 ?
Ru1 N2 2.110(2) . ?
Ru1 O1 2.178(2) . ?
N1 C1 1.353(3) . ?
N1 C5 1.357(3) . ?
N2 C12 1.493(5) . ?
N2 C11 1.507(3) . ?
N2 C11 1.507(3) 4_565 ?
N3 C6 1.346(3) . ?
N3 C10 1.350(3) . ?
C1 C2 1.384(3) . ?
C1 C1 1.481(4) 4_565 ?
C2 C3 1.388(4) . ?
C3 C4 1.365(4) . ?
C4 C5 1.375(3) . ?
C6 C7 1.379(4) . ?
C7 C8 1.384(4) . ?
C8 C9 1.376(4) . ?
C9 C10 1.380(3) . ?
C10 C11 1.495(4) . ?
C12 C13 1.519(5) . ?
P1 F4 1.5781(16) . ?
P1 F5 1.5805(19) . ?
P1 F3 1.5844(18) . ?
P1 F6 1.5911(18) . ?
P1 F2 1.5918(19) . ?
P1 F1 1.6197(16) . ?

loop_
_geom_hbond_atom_site_label_D
_geom_hbond_atom_site_label_H
_geom_hbond_atom_site_label_A
_geom_hbond_distance_DH
_geom_hbond_distance_HA
_geom_hbond_distance_DA
_geom_hbond_angle_DHA
_geom_hbond_site_symmetry_A
O1 H1 F1 0.78(3) 2.31(3) 2.9591(17) 141(3) .
O1 H1 F6 0.78(3) 2.36(3) 3.106(3) 161(3) .

loop_
_geom_torsion_atom_site_label_1
_geom_torsion_atom_site_label_2
_geom_torsion_atom_site_label_3
_geom_torsion_atom_site_label_4
_geom_torsion
_geom_torsion_site_symmetry_1
_geom_torsion_site_symmetry_2
_geom_torsion_site_symmetry_3
_geom_torsion_site_symmetry_4
_geom_torsion_publ_flag
N1 Ru1 N1 C1 -4.51(18) 4_565 . . . ?
N3 Ru1 N1 C1 177.18(15) . . . . ?
N3 Ru1 N1 C1 -36.9(14) 4_565 . . . ?
N2 Ru1 N1 C1 -99.74(15) . . . . ?
O1 Ru1 N1 C1 83.74(15) . . . . ?
N1 Ru1 N1 C5 177.80(15) 4_565 . . . ?
N3 Ru1 N1 C5 -0.51(19) . . . . ?
N3 Ru1 N1 C5 145.4(12) 4_565 . . . ?
N2 Ru1 N1 C5 82.58(18) . . . . ?
O1 Ru1 N1 C5 -93.94(18) . . . . ?
N1 Ru1 N2 C12 -39.71(5) 4_565 . . . ?
N1 Ru1 N2 C12 39.71(5) . . . . ?
N3 Ru1 N2 C12 137.50(5) . . . . ?
N3 Ru1 N2 C12 -137.50(5) 4_565 . . . ?
O1 Ru1 N2 C12 180.000(2) . . . . ?
N1 Ru1 N2 C11 -159.83(17) 4_565 . . . ?
N1 Ru1 N2 C11 -80.42(18) . . . . ?
N3 Ru1 N2 C11 17.37(17) . . . . ?
N3 Ru1 N2 C11 102.37(18) 4_565 . . . ?
O1 Ru1 N2 C11 59.87(17) . . . . ?
N1 Ru1 N2 C11 80.42(18) 4_565 . . 4_565 ?
N1 Ru1 N2 C11 159.83(17) . . . 4_565 ?
N3 Ru1 N2 C11 -102.37(18) . . . 4_565 ?
N3 Ru1 N2 C11 -17.37(17) 4_565 . . 4_565 ?
O1 Ru1 N2 C11 -59.87(17) . . . 4_565 ?
N1 Ru1 N3 C6 -126.9(12) 4_565 . . . ?
N1 Ru1 N3 C6 -94.78(18) . . . . ?
N3 Ru1 N3 C6 86.97(18) 4_565 . . . ?
N2 Ru1 N3 C6 169.93(19) . . . . ?
O1 Ru1 N3 C6 -6.38(19) . . . . ?
N1 Ru1 N3 C10 59.9(13) 4_565 . . . ?
N1 Ru1 N3 C10 92.07(16) . . . . ?
N3 Ru1 N3 C10 -86.18(16) 4_565 . . . ?
N2 Ru1 N3 C10 -3.21(16) . . . . ?
O1 Ru1 N3 C10 -179.52(16) . . . . ?
C5 N1 C1 C2 0.2(3) . . . . ?
Ru1 N1 C1 C2 -177.71(18) . . . . ?
C5 N1 C1 C1 -178.28(14) . . . 4_565 ?
Ru1 N1 C1 C1 3.84(15) . . . 4_565 ?
N1 C1 C2 C3 0.2(4) . . . . ?
C1 C1 C2 C3 178.50(18) 4_565 . . . ?
C1 C2 C3 C4 -0.8(4) . . . . ?
C2 C3 C4 C5 1.1(4) . . . . ?
C1 N1 C5 C4 0.1(3) . . . . ?
Ru1 N1 C5 C4 177.75(18) . . . . ?
C3 C4 C5 N1 -0.8(4) . . . . ?
C10 N3 C6 C7 -0.2(3) . . . . ?
Ru1 N3 C6 C7 -173.14(17) . . . . ?
N3 C6 C7 C8 1.3(4) . . . . ?
C6 C7 C8 C9 -0.8(4) . . . . ?
C7 C8 C9 C10 -0.7(4) . . . . ?
C6 N3 C10 C9 -1.4(3) . . . . ?
Ru1 N3 C10 C9 172.36(19) . . . . ?
C6 N3 C10 C11 173.5(2) . . . . ?
Ru1 N3 C10 C11 -12.8(3) . . . . ?
C8 C9 C10 N3 1.9(4) . . . . ?
C8 C9 C10 C11 -172.6(2) . . . . ?
N3 C10 C11 N2 28.7(3) . . . . ?
C9 C10 C11 N2 -156.4(2) . . . . ?
C12 N2 C11 C10 -152.4(2) . . . . ?
C11 N2 C11 C10 87.7(3) 4_565 . . . ?
Ru1 N2 C11 C10 -28.9(3) . . . . ?
C11 N2 C12 C13 -60.89(16) . . . . ?
C11 N2 C12 C13 60.89(16) 4_565 . . . ?
Ru1 N2 C12 C13 180.0 . . . . ?
